data_1520351
loop_
_publ_author_name
'Holliman, Peter J.'
'Horton, Peter N.'
'Hursthouse, Michael B.'

_publ_section_title
;
 C12H16IN
;
_journal_name_full 'Crystal Structure Report Archive'
_journal_page_first 1249
_journal_year 2009
_chemical_formula_sum 'C12 H16 I N'
_chemical_formula_weight 301.16
_space_group_IT_number 19
_symmetry_cell_setting orthorhombic
_symmetry_space_group_name_Hall 'P 2ac 2ab'
_symmetry_space_group_name_H-M 'P 21 21 21'
_atom_sites_solution_hydrogens geom
_atom_sites_solution_primary direct
_atom_sites_solution_secondary difmap
_cell_angle_alpha 90.00
_cell_angle_beta 90.00
_cell_angle_gamma 90.00
_cell_formula_units_Z 4
_cell_length_a 6.95290(10)
_cell_length_b 11.4620(3)
_cell_length_c 15.7644(5)
_cell_measurement_reflns_used 1635
_cell_measurement_temperature 120(2)
_cell_measurement_theta_max 27.485
_cell_measurement_theta_min 2.910
_cell_volume 1256.33(5)
_computing_cell_refinement 'DENZO (Otwinowski & Minor, 1997) & COLLECT (Hooft, R.W.W., 1998)'
_computing_data_collection 'COLLECT (Hooft, R.W.W., 1998)'
_computing_data_reduction 'DENZO (Otwinowski & Minor, 1997) & COLLECT (Hooft, R.W.W., 1998)'
_computing_molecular_graphics 'ORTEP3 for Windows (Farrugia, 1997)'
_computing_publication_material 'WinGX (Farrugia, 1999)'
_computing_structure_refinement 'SHELXL-97 (Sheldrick, 2008)'
_computing_structure_solution 'SHELXS-97 (Sheldrick, 2008)'
_diffrn_ambient_temperature 120(2)
_diffrn_detector_area_resol_mean 9.091
_diffrn_measured_fraction_theta_full 0.995
_diffrn_measured_fraction_theta_max 0.995
_diffrn_measurement_device_type 'Bruker-Nonius Roper CCD camera on \k-goniostat'
_diffrn_measurement_method '\f & \w scans'
_diffrn_radiation_monochromator graphite
_diffrn_radiation_source 'Bruker-Nonius FR591 rotating anode'
_diffrn_radiation_type MoK\a
_diffrn_radiation_wavelength 0.71073
_diffrn_reflns_av_R_equivalents 0.0396
_diffrn_reflns_av_sigmaI/netI 0.0462
_diffrn_reflns_limit_h_max 7
_diffrn_reflns_limit_h_min -9
_diffrn_reflns_limit_k_max 14
_diffrn_reflns_limit_k_min -14
_diffrn_reflns_limit_l_max 18
_diffrn_reflns_limit_l_min -20
_diffrn_reflns_number 9836
_diffrn_reflns_theta_full 27.48
_diffrn_reflns_theta_max 27.48
_diffrn_reflns_theta_min 3.14
_exptl_absorpt_coefficient_mu 2.514
_exptl_absorpt_correction_T_max 0.8638
_exptl_absorpt_correction_T_min 0.6077
_exptl_absorpt_correction_type multi-scan
_exptl_absorpt_process_details 'SADABS 2007/2 (Sheldrick, G.M., 2007)'
_exptl_crystal_colour Colourless
_exptl_crystal_density_diffrn 1.592
_exptl_crystal_density_method 'not measured'
_exptl_crystal_description Blade
_exptl_crystal_F_000 592
_exptl_crystal_size_max 0.22
_exptl_crystal_size_mid 0.15
_exptl_crystal_size_min 0.06
_refine_diff_density_max 0.827
_refine_diff_density_min -0.503
_refine_diff_density_rms 0.094
_refine_ls_abs_structure_details 'Flack H D (1983), Acta Cryst. A39, 876-881'
_refine_ls_abs_structure_Flack 0.01(3)
_refine_ls_extinction_coef 0.0025(4)
_refine_ls_extinction_expression Fc^*^=kFc[1+0.001xFc^2^\l^3^/sin(2\q)]^-1/4^
_refine_ls_extinction_method SHELXL
_refine_ls_goodness_of_fit_ref 1.074
_refine_ls_hydrogen_treatment constr
_refine_ls_matrix_type full
_refine_ls_number_parameters 132
_refine_ls_number_reflns 2843
_refine_ls_number_restraints 0
_refine_ls_restrained_S_all 1.074
_refine_ls_R_factor_all 0.0282
_refine_ls_R_factor_gt 0.0261
_refine_ls_shift/su_max 0.001
_refine_ls_shift/su_mean 0.000
_refine_ls_structure_factor_coef Fsqd
_refine_ls_weighting_details 'calc w=1/[\s^2^(Fo^2^)+(0.0079P)^2^+0.6432P] where P=(Fo^2^+2Fc^2^)/3'
_refine_ls_weighting_scheme calc
_refine_ls_wR_factor_gt 0.0509
_refine_ls_wR_factor_ref 0.0520
_reflns_number_gt 2723
_reflns_number_total 2843
_reflns_threshold_expression >2sigma(I)
_cod_data_source_file eCrystal-1249.cif
_cod_data_source_block 2009src0924
_cod_depositor_comments
;
Citation :
Holliman, Peter J. and Horton, Peter N. and 
Hursthouse, Michael B. (2009) 
University of Southampton, Crystal Structure Report Archive. 
(doi:10.5258/ecrystals/1249)

More at:
http://ecrystals.chem.soton.ac.uk/1249/
;
_cod_original_sg_symbol_H-M P2(1)2(1)2(1)
_cod_database_code 1520351

loop_
_symmetry_equiv_pos_as_xyz
'x, y, z'
'-x+1/2, -y, z+1/2'
'-x, y+1/2, -z+1/2'
'x+1/2, -y+1/2, -z'

loop_
_atom_site_label
_atom_site_type_symbol
_atom_site_fract_x
_atom_site_fract_y
_atom_site_fract_z
_atom_site_U_iso_or_equiv
_atom_site_adp_type
_atom_site_occupancy
_atom_site_symmetry_multiplicity
_atom_site_calc_flag
_atom_site_refinement_flags
_atom_site_disorder_assembly
_atom_site_disorder_group
C1 C 0.0836(5) 0.5685(3) 0.1785(2) 0.0155(7) Uani 1 1 d . . .
C2 C 0.1518(5) 0.5795(3) 0.0881(2) 0.0160(7) Uani 1 1 d . . .
C3 C 0.0182(5) 0.4965(3) 0.0431(2) 0.0157(7) Uani 1 1 d . . .
C4 C -0.1036(5) 0.4456(3) 0.1021(2) 0.0148(7) Uani 1 1 d . . .
C5 C -0.2375(5) 0.3608(3) 0.0832(2) 0.0180(7) Uani 1 1 d . . .
H5 H -0.3189 0.3278 0.1253 0.022 Uiso 1 1 calc R . .
C6 C -0.2461(5) 0.3262(3) -0.0019(2) 0.0239(9) Uani 1 1 d . . .
H6 H -0.3343 0.2671 -0.0183 0.029 Uiso 1 1 calc R . .
C7 C -0.1283(5) 0.3767(3) -0.0626(2) 0.0246(9) Uani 1 1 d . . .
H7 H -0.1379 0.3520 -0.1200 0.029 Uiso 1 1 calc R . .
C8 C 0.0038(5) 0.4630(3) -0.0411(2) 0.0219(8) Uani 1 1 d . . .
H8 H 0.0825 0.4981 -0.0832 0.026 Uiso 1 1 calc R . .
C9 C -0.1619(6) 0.4649(3) 0.2610(2) 0.0205(8) Uani 1 1 d . . .
H9A H -0.0911 0.4040 0.2915 0.031 Uiso 1 1 calc R . .
H9B H -0.2905 0.4362 0.2464 0.031 Uiso 1 1 calc R . .
H9C H -0.1735 0.5341 0.2972 0.031 Uiso 1 1 calc R . .
C10 C 0.1647(6) 0.6304(3) 0.2518(2) 0.0192(7) Uani 1 1 d . . .
H10A H 0.0669 0.6819 0.2762 0.029 Uiso 1 1 calc R . .
H10B H 0.2755 0.6769 0.2335 0.029 Uiso 1 1 calc R . .
H10C H 0.2061 0.5736 0.2946 0.029 Uiso 1 1 calc R . .
C11 C 0.3634(5) 0.5402(3) 0.0790(2) 0.0232(8) Uani 1 1 d . . .
H11A H 0.3766 0.4598 0.0993 0.035 Uiso 1 1 calc R . .
H11B H 0.4462 0.5916 0.1126 0.035 Uiso 1 1 calc R . .
H11C H 0.4015 0.5442 0.0192 0.035 Uiso 1 1 calc R . .
C12 C 0.1294(5) 0.7076(3) 0.0576(2) 0.0232(8) Uani 1 1 d . . .
H12A H 0.1494 0.7113 -0.0039 0.035 Uiso 1 1 calc R . .
H12B H 0.2249 0.7567 0.0862 0.035 Uiso 1 1 calc R . .
H12C H -0.0001 0.7356 0.0713 0.035 Uiso 1 1 calc R . .
N1 N -0.0588(4) 0.4953(2) 0.18375(17) 0.0140(6) Uani 1 1 d . . .
I1 I 0.67406(3) 0.799047(17) 0.217956(14) 0.01805(8) Uani 1 1 d . . .

loop_
_atom_site_aniso_label
_atom_site_aniso_U_11
_atom_site_aniso_U_22
_atom_site_aniso_U_33
_atom_site_aniso_U_23
_atom_site_aniso_U_13
_atom_site_aniso_U_12
C1 0.0131(17) 0.0128(16) 0.0206(19) 0.0036(14) -0.0010(13) 0.0060(12)
C2 0.0162(18) 0.0158(15) 0.0160(17) 0.0004(13) 0.0017(15) 0.0009(14)
C3 0.0146(18) 0.0165(16) 0.0162(18) 0.0009(14) -0.0007(14) 0.0046(14)
C4 0.0145(17) 0.0150(15) 0.0148(18) 0.0015(13) -0.0008(13) 0.0043(12)
C5 0.0141(18) 0.0159(16) 0.024(2) 0.0021(15) -0.0040(14) 0.0005(12)
C6 0.024(2) 0.021(2) 0.027(2) -0.0031(16) -0.0111(16) -0.0015(14)
C7 0.031(2) 0.0227(18) 0.0201(19) -0.0051(15) -0.0085(16) 0.0041(15)
C8 0.029(2) 0.0205(18) 0.0165(19) -0.0003(14) 0.0028(17) 0.0051(15)
C9 0.0210(19) 0.0212(16) 0.0192(19) 0.0003(13) 0.0041(16) 0.0019(16)
C10 0.0198(19) 0.0171(15) 0.0208(17) -0.0020(13) -0.0007(15) 0.0010(15)
C11 0.021(2) 0.0209(17) 0.028(2) -0.0008(15) 0.0028(16) -0.0001(15)
C12 0.030(2) 0.0156(16) 0.0245(19) 0.0043(16) 0.0060(15) -0.0018(16)
N1 0.0136(15) 0.0134(13) 0.0152(14) 0.0007(11) -0.0004(10) 0.0030(11)
I1 0.01660(12) 0.01745(11) 0.02009(13) 0.00199(9) 0.00018(9) -0.00017(9)

loop_
_atom_type_symbol
_atom_type_description
_atom_type_scat_dispersion_real
_atom_type_scat_dispersion_imag
_atom_type_scat_source
C C 0.0033 0.0016 'International Tables Vol C Tables 4.2.6.8 and 6.1.1.4'
H H 0.0000 0.0000 'International Tables Vol C Tables 4.2.6.8 and 6.1.1.4'
N N 0.0061 0.0033 'International Tables Vol C Tables 4.2.6.8 and 6.1.1.4'
I I -0.4742 1.8119 'International Tables Vol C Tables 4.2.6.8 and 6.1.1.4'

loop_
_geom_angle_atom_site_label_1
_geom_angle_atom_site_label_2
_geom_angle_atom_site_label_3
_geom_angle
_geom_angle_site_symmetry_1
_geom_angle_site_symmetry_3
N1 C1 C10 123.7(3) . .
N1 C1 C2 110.7(3) . .
C10 C1 C2 125.6(3) . .
C3 C2 C1 101.4(3) . .
C3 C2 C11 111.0(3) . .
C1 C2 C11 111.3(3) . .
C3 C2 C12 112.9(3) . .
C1 C2 C12 109.9(3) . .
C11 C2 C12 110.0(3) . .
C8 C3 C4 118.8(3) . .
C8 C3 C2 132.1(3) . .
C4 C3 C2 109.0(3) . .
C5 C4 C3 124.3(3) . .
C5 C4 N1 128.1(3) . .
C3 C4 N1 107.5(3) . .
C4 C5 C6 115.8(3) . .
C4 C5 H5 122.1 . .
C6 C5 H5 122.1 . .
C7 C6 C5 121.2(3) . .
C7 C6 H6 119.4 . .
C5 C6 H6 119.4 . .
C6 C7 C8 121.2(3) . .
C6 C7 H7 119.4 . .
C8 C7 H7 119.4 . .
C3 C8 C7 118.6(3) . .
C3 C8 H8 120.7 . .
C7 C8 H8 120.7 . .
N1 C9 H9A 109.5 . .
N1 C9 H9B 109.5 . .
H9A C9 H9B 109.5 . .
N1 C9 H9C 109.5 . .
H9A C9 H9C 109.5 . .
H9B C9 H9C 109.5 . .
C1 C10 H10A 109.5 . .
C1 C10 H10B 109.5 . .
H10A C10 H10B 109.5 . .
C1 C10 H10C 109.5 . .
H10A C10 H10C 109.5 . .
H10B C10 H10C 109.5 . .
C2 C11 H11A 109.5 . .
C2 C11 H11B 109.5 . .
H11A C11 H11B 109.5 . .
C2 C11 H11C 109.5 . .
H11A C11 H11C 109.5 . .
H11B C11 H11C 109.5 . .
C2 C12 H12A 109.5 . .
C2 C12 H12B 109.5 . .
H12A C12 H12B 109.5 . .
C2 C12 H12C 109.5 . .
H12A C12 H12C 109.5 . .
H12B C12 H12C 109.5 . .
C1 N1 C4 111.3(3) . .
C1 N1 C9 125.6(3) . .
C4 N1 C9 123.1(3) . .

loop_
_geom_bond_atom_site_label_1
_geom_bond_atom_site_label_2
_geom_bond_distance
_geom_bond_site_symmetry_2
C1 N1 1.300(4) .
C1 C10 1.468(5) .
C1 C2 1.508(5) .
C2 C3 1.508(4) .
C2 C11 1.545(5) .
C2 C12 1.552(4) .
C3 C8 1.385(5) .
C3 C4 1.387(5) .
C4 C5 1.379(5) .
C4 N1 1.441(4) .
C5 C6 1.400(5) .
C5 H5 0.9500 .
C6 C7 1.387(5) .
C6 H6 0.9500 .
C7 C8 1.391(5) .
C7 H7 0.9500 .
C8 H8 0.9500 .
C9 N1 1.456(4) .
C9 H9A 0.9800 .
C9 H9B 0.9800 .
C9 H9C 0.9800 .
C10 H10A 0.9800 .
C10 H10B 0.9800 .
C10 H10C 0.9800 .
C11 H11A 0.9800 .
C11 H11B 0.9800 .
C11 H11C 0.9800 .
C12 H12A 0.9800 .
C12 H12B 0.9800 .
C12 H12C 0.9800 .
